data_7230422
loop_
_publ_author_name
'Wang, Ren-Tzong'
'Lee, Gene-Hsiang'
'Lai, Chung K.'

_publ_section_title
;
 Effect of counter ions on the mesogenic ionic N-phenylpyridiniums
;
_journal_issue 18
_journal_name_full CrystEngComm
_journal_page_first 2593
_journal_paper_doi 10.1039/C8CE00286J
_journal_volume 20
_journal_year 2018
_chemical_formula_sum 'C23 H34 F6 N O P'
_chemical_formula_weight 485.48
_space_group_crystal_system triclinic
_space_group_IT_number 2
_space_group_name_Hall '-P 1'
_space_group_name_H-M_alt 'P -1'
_symmetry_space_group_name_Hall '-P 1'
_symmetry_space_group_name_H-M 'P -1'
_atom_sites_solution_hydrogens geom
_audit_creation_method SHELXL-2014/7
_audit_update_record
;
2018-01-04 deposited with the CCDC.
2018-04-06 downloaded from the CCDC.
;
_cell_angle_alpha 97.1637(10)
_cell_angle_beta 91.7536(12)
_cell_angle_gamma 94.3756(11)
_cell_formula_units_Z 4
_cell_length_a 8.4477(3)
_cell_length_b 10.1370(3)
_cell_length_c 29.0003(8)
_cell_measurement_reflns_used 9166
_cell_measurement_temperature 250(2)
_cell_measurement_theta_max 70.07
_cell_measurement_theta_min 3.07
_cell_volume 2454.83(13)
_computing_cell_refinement 'Bruker SAINT'
_computing_data_collection 'Bruker APEX3'
_computing_data_reduction 'Bruker SAINT'
_computing_molecular_graphics 'Bruker SHELXTL'
_computing_publication_material 'Bruker SHELXTL'
_computing_structure_refinement 'SHELXL-2014/7 (Sheldrick, 2014)'
_computing_structure_solution 'SHELXS-97 (Sheldrick 2008)'
_diffrn_ambient_temperature 250(2)
_diffrn_measured_fraction_theta_full 0.994
_diffrn_measured_fraction_theta_max 0.993
_diffrn_measurement_device_type 'Bruker D8 VENTURE'
_diffrn_measurement_method '\f and \w scans'
_diffrn_radiation_type CuK\a
_diffrn_radiation_wavelength 1.54178
_diffrn_reflns_av_unetI/netI 0.0355
_diffrn_reflns_Laue_measured_fraction_full 0.994
_diffrn_reflns_Laue_measured_fraction_max 0.993
_diffrn_reflns_limit_h_max 10
_diffrn_reflns_limit_h_min -10
_diffrn_reflns_limit_k_max 12
_diffrn_reflns_limit_k_min -12
_diffrn_reflns_limit_l_max 35
_diffrn_reflns_limit_l_min 0
_diffrn_reflns_number 9264
_diffrn_reflns_point_group_measured_fraction_full 0.994
_diffrn_reflns_point_group_measured_fraction_max 0.993
_diffrn_reflns_theta_full 67.679
_diffrn_reflns_theta_max 69.989
_diffrn_reflns_theta_min 3.074
_exptl_absorpt_coefficient_mu 1.537
_exptl_absorpt_correction_T_max 0.7533
_exptl_absorpt_correction_T_min 0.4655
_exptl_absorpt_correction_type multi-scan
_exptl_absorpt_process_details 'SADABS (Bruker, 2016)'
_exptl_crystal_colour colourless
_exptl_crystal_density_diffrn 1.314
_exptl_crystal_description plate
_exptl_crystal_F_000 1024
_exptl_crystal_size_max 0.348
_exptl_crystal_size_mid 0.205
_exptl_crystal_size_min 0.054
_refine_diff_density_max 0.317
_refine_diff_density_min -0.273
_refine_diff_density_rms 0.043
_refine_ls_extinction_method none
_refine_ls_goodness_of_fit_ref 1.050
_refine_ls_hydrogen_treatment constr
_refine_ls_matrix_type full
_refine_ls_number_parameters 581
_refine_ls_number_reflns 9264
_refine_ls_number_restraints 0
_refine_ls_restrained_S_all 1.050
_refine_ls_R_factor_all 0.0733
_refine_ls_R_factor_gt 0.0508
_refine_ls_shift/su_max 0.001
_refine_ls_shift/su_mean 0.000
_refine_ls_structure_factor_coef Fsqd
_refine_ls_weighting_details 'w=1/[\s^2^(Fo^2^)+(0.0647P)^2^+0.5110P] where P=(Fo^2^+2Fc^2^)/3'
_refine_ls_weighting_scheme calc
_refine_ls_wR_factor_gt 0.1347
_refine_ls_wR_factor_ref 0.1529
_reflns_Friedel_coverage 0.000
_reflns_number_gt 6579
_reflns_number_total 9264
_reflns_threshold_expression 'I > 2\s(I)'
_cod_data_source_file c8ce00286j2.cif
_cod_data_source_block ic18172_twin
_cod_depositor_comments 'Adding full bibliography for 7230421--7230423.cif.'
_cod_database_code 7230422
_shelx_shelxl_version_number 2014/7
_shelx_space_group_comment
; 
The symmetry employed for this shelxl refinement is uniquely defined 
by the following loop, which should always be used as a source of 
symmetry information in preference to the above space-group names. 
They are only intended as comments. 
;
_shelx_estimated_absorpt_t_min 0.617
_shelx_estimated_absorpt_t_max 0.922

loop_
_space_group_symop_operation_xyz
'x, y, z'
'-x, -y, -z'

loop_
_atom_site_label
_atom_site_type_symbol
_atom_site_fract_x
_atom_site_fract_y
_atom_site_fract_z
_atom_site_U_iso_or_equiv
_atom_site_adp_type
_atom_site_occupancy
_atom_site_site_symmetry_order
_atom_site_calc_flag
_atom_site_refinement_flags_posn
_atom_site_refinement_flags_adp
O1 O 0.1520(2) 0.01835(17) 0.20507(5) 0.0674(5) Uani 1 1 d . .
N1 N 0.3323(2) 0.09249(16) 0.39361(6) 0.0402(4) Uani 1 1 d . .
C1 C 0.4031(3) 0.2083(2) 0.41506(7) 0.0455(5) Uani 1 1 d . .
H1 H 0.4356 0.2764 0.3974 0.055 Uiso 1 1 calc R U
C2 C 0.4283(3) 0.2281(2) 0.46251(8) 0.0490(5) Uani 1 1 d . .
H2 H 0.4764 0.3097 0.4773 0.059 Uiso 1 1 calc R U
C3 C 0.3822(3) 0.1270(2) 0.48824(7) 0.0496(5) Uani 1 1 d . .
H3 H 0.3973 0.1394 0.5208 0.060 Uiso 1 1 calc R U
C4 C 0.3140(3) 0.0081(2) 0.46576(7) 0.0500(5) Uani 1 1 d . .
H4 H 0.2848 -0.0624 0.4828 0.060 Uiso 1 1 calc R U
C5 C 0.2887(3) -0.0076(2) 0.41834(7) 0.0453(5) Uani 1 1 d . .
H5 H 0.2406 -0.0886 0.4030 0.054 Uiso 1 1 calc R U
C6 C 0.2937(3) 0.0768(2) 0.34393(7) 0.0433(5) Uani 1 1 d . .
C7 C 0.3024(3) -0.0450(2) 0.31759(8) 0.0567(6) Uani 1 1 d . .
H7 H 0.3409 -0.1166 0.3310 0.068 Uiso 1 1 calc R U
C8 C 0.2538(4) -0.0607(2) 0.27109(8) 0.0629(7) Uani 1 1 d . .
H8 H 0.2579 -0.1438 0.2529 0.076 Uiso 1 1 calc R U
C9 C 0.1987(3) 0.0459(2) 0.25107(7) 0.0533(6) Uani 1 1 d . .
C10 C 0.1946(3) 0.1681(2) 0.27757(7) 0.0520(6) Uani 1 1 d . .
H10 H 0.1609 0.2411 0.2639 0.062 Uiso 1 1 calc R U
C11 C 0.2402(3) 0.1832(2) 0.32437(7) 0.0469(5) Uani 1 1 d . .
H11 H 0.2347 0.2658 0.3427 0.056 Uiso 1 1 calc R U
C12 C 0.1007(3) 0.1269(2) 0.18301(8) 0.0574(6) Uani 1 1 d . .
H12A H 0.1869 0.1979 0.1846 0.069 Uiso 1 1 calc R U
H12B H 0.0101 0.1634 0.1990 0.069 Uiso 1 1 calc R U
C13 C 0.0534(3) 0.0776(2) 0.13293(8) 0.0570(6) Uani 1 1 d . .
H13A H -0.0360 0.0095 0.1316 0.068 Uiso 1 1 calc R U
H13B H 0.1426 0.0363 0.1177 0.068 Uiso 1 1 calc R U
C14 C 0.0059(3) 0.1912(2) 0.10712(8) 0.0563(6) Uani 1 1 d . .
H14A H -0.0820 0.2327 0.1229 0.068 Uiso 1 1 calc R U
H14B H 0.0959 0.2589 0.1087 0.068 Uiso 1 1 calc R U
C15 C -0.0442(3) 0.1485(2) 0.05647(8) 0.0569(6) Uani 1 1 d . .
H15A H -0.1359 0.0825 0.0548 0.068 Uiso 1 1 calc R U
H15B H 0.0427 0.1052 0.0407 0.068 Uiso 1 1 calc R U
C16 C -0.0878(3) 0.2631(2) 0.03072(8) 0.0566(6) Uani 1 1 d . .
H16A H -0.1767 0.3048 0.0460 0.068 Uiso 1 1 calc R U
H16B H 0.0029 0.3303 0.0333 0.068 Uiso 1 1 calc R U
C17 C -0.1337(3) 0.2226(2) -0.02031(8) 0.0566(6) Uani 1 1 d . .
H17A H -0.0453 0.1800 -0.0355 0.068 Uiso 1 1 calc R U
H17B H -0.2252 0.1562 -0.0228 0.068 Uiso 1 1 calc R U
C18 C -0.1754(3) 0.3373(2) -0.04610(8) 0.0578(6) Uani 1 1 d . .
H18A H -0.0855 0.4053 -0.0426 0.069 Uiso 1 1 calc R U
H18B H -0.2665 0.3777 -0.0316 0.069 Uiso 1 1 calc R U
C19 C -0.2154(3) 0.2976(2) -0.09763(8) 0.0569(6) Uani 1 1 d . .
H19A H -0.1246 0.2569 -0.1121 0.068 Uiso 1 1 calc R U
H19B H -0.3057 0.2300 -0.1012 0.068 Uiso 1 1 calc R U
C20 C -0.2562(4) 0.4128(2) -0.12331(8) 0.0614(7) Uani 1 1 d . .
H20A H -0.1693 0.4833 -0.1178 0.074 Uiso 1 1 calc R U
H20B H -0.3519 0.4493 -0.1103 0.074 Uiso 1 1 calc R U
C21 C -0.2848(4) 0.3752(3) -0.17543(8) 0.0635(7) Uani 1 1 d . .
H21A H -0.1891 0.3387 -0.1884 0.076 Uiso 1 1 calc R U
H21B H -0.3717 0.3046 -0.1809 0.076 Uiso 1 1 calc R U
C22 C -0.3256(5) 0.4894(3) -0.20115(10) 0.0925(11) Uani 1 1 d . .
H22A H -0.4229 0.5243 -0.1888 0.111 Uiso 1 1 calc R U
H22B H -0.2401 0.5610 -0.1950 0.111 Uiso 1 1 calc R U
C23 C -0.3496(5) 0.4525(4) -0.25303(10) 0.1044(13) Uani 1 1 d . .
H23A H -0.2513 0.4242 -0.2660 0.157 Uiso 1 1 calc R U
H23B H -0.3805 0.5293 -0.2670 0.157 Uiso 1 1 calc R U
H23C H -0.4324 0.3802 -0.2595 0.157 Uiso 1 1 calc R U
O2 O 0.1696(3) 0.45973(18) 0.79963(5) 0.0711(5) Uani 1 1 d . .
N2 N 0.1432(2) 0.40523(17) 0.60588(6) 0.0415(4) Uani 1 1 d . .
C24 C 0.0828(3) 0.2894(2) 0.58138(7) 0.0467(5) Uani 1 1 d . .
H24 H 0.0456 0.2182 0.5971 0.056 Uiso 1 1 calc R U
C25 C 0.0753(3) 0.2751(2) 0.53369(7) 0.0500(5) Uani 1 1 d . .
H25 H 0.0344 0.1939 0.5168 0.060 Uiso 1 1 calc R U
C26 C 0.1276(3) 0.3797(2) 0.51073(8) 0.0505(5) Uani 1 1 d . .
H26 H 0.1226 0.3709 0.4781 0.061 Uiso 1 1 calc R U
C27 C 0.1875(3) 0.4976(2) 0.53612(8) 0.0512(5) Uani 1 1 d . .
H27 H 0.2230 0.5703 0.5209 0.061 Uiso 1 1 calc R U
C28 C 0.1951(3) 0.5088(2) 0.58375(8) 0.0468(5) Uani 1 1 d . .
H28 H 0.2368 0.5891 0.6011 0.056 Uiso 1 1 calc R U
C29 C 0.1508(3) 0.4176(2) 0.65637(7) 0.0450(5) Uani 1 1 d . .
C30 C 0.1112(3) 0.5335(2) 0.68203(8) 0.0561(6) Uani 1 1 d . .
H30 H 0.0787 0.6046 0.6671 0.067 Uiso 1 1 calc R U
C31 C 0.1198(4) 0.5436(3) 0.72998(8) 0.0638(7) Uani 1 1 d . .
H31 H 0.0955 0.6230 0.7478 0.077 Uiso 1 1 calc R U
C32 C 0.1639(3) 0.4379(2) 0.75213(8) 0.0563(6) Uani 1 1 d . .
C33 C 0.2017(4) 0.3220(2) 0.72586(8) 0.0638(7) Uani 1 1 d . .
H33 H 0.2309 0.2495 0.7407 0.077 Uiso 1 1 calc R U
C34 C 0.1968(3) 0.3124(2) 0.67776(8) 0.0575(6) Uani 1 1 d . .
H34 H 0.2248 0.2344 0.6599 0.069 Uiso 1 1 calc R U
C35 C 0.2152(4) 0.3531(3) 0.82370(8) 0.0631(7) Uani 1 1 d . .
H35A H 0.3148 0.3215 0.8118 0.076 Uiso 1 1 calc R U
H35B H 0.1331 0.2785 0.8187 0.076 Uiso 1 1 calc R U
C36 C 0.2367(3) 0.4028(3) 0.87488(8) 0.0612(6) Uani 1 1 d . .
H36A H 0.1374 0.4358 0.8864 0.073 Uiso 1 1 calc R U
H36B H 0.3194 0.4770 0.8796 0.073 Uiso 1 1 calc R U
C37 C 0.2835(3) 0.2918(2) 0.90204(8) 0.0588(6) Uani 1 1 d . .
H37A H 0.3765 0.2532 0.8881 0.071 Uiso 1 1 calc R U
H37B H 0.1963 0.2214 0.8991 0.071 Uiso 1 1 calc R U
C38 C 0.3223(3) 0.3368(2) 0.95342(8) 0.0579(6) Uani 1 1 d . .
H38A H 0.4103 0.4064 0.9565 0.069 Uiso 1 1 calc R U
H38B H 0.2298 0.3760 0.9674 0.069 Uiso 1 1 calc R U
C39 C 0.3672(3) 0.2245(2) 0.98002(8) 0.0568(6) Uani 1 1 d . .
H39A H 0.4566 0.1829 0.9650 0.068 Uiso 1 1 calc R U
H39B H 0.2773 0.1567 0.9779 0.068 Uiso 1 1 calc R U
C40 C 0.4130(3) 0.2680(2) 1.03096(8) 0.0567(6) Uani 1 1 d . .
H40A H 0.5037 0.3351 1.0331 0.068 Uiso 1 1 calc R U
H40B H 0.3241 0.3104 1.0459 0.068 Uiso 1 1 calc R U
C41 C 0.4562(3) 0.1550(2) 1.05740(8) 0.0569(6) Uani 1 1 d . .
H41A H 0.3648 0.0887 1.0557 0.068 Uiso 1 1 calc R U
H41B H 0.5439 0.1116 1.0421 0.068 Uiso 1 1 calc R U
C42 C 0.5046(3) 0.1991(3) 1.10806(8) 0.0590(6) Uani 1 1 d . .
H42A H 0.4170 0.2430 1.1233 0.071 Uiso 1 1 calc R U
H42B H 0.5961 0.2653 1.1097 0.071 Uiso 1 1 calc R U
C43 C 0.5474(3) 0.0863(3) 1.13481(8) 0.0616(6) Uani 1 1 d . .
H43A H 0.6342 0.0418 1.1194 0.074 Uiso 1 1 calc R U
H43B H 0.4555 0.0207 1.1335 0.074 Uiso 1 1 calc R U
C44 C 0.5978(3) 0.1309(3) 1.18554(8) 0.0635(7) Uani 1 1 d . .
H44A H 0.6886 0.1976 1.1868 0.076 Uiso 1 1 calc R U
H44B H 0.5103 0.1741 1.2010 0.076 Uiso 1 1 calc R U
C45 C 0.6431(4) 0.0195(3) 1.21216(9) 0.0759(8) Uani 1 1 d . .
H45A H 0.7311 -0.0234 1.1969 0.091 Uiso 1 1 calc R U
H45B H 0.5526 -0.0475 1.2109 0.091 Uiso 1 1 calc R U
C46 C 0.6918(5) 0.0657(4) 1.26249(10) 0.0922(11) Uani 1 1 d . .
H46A H 0.7903 0.1222 1.2642 0.138 Uiso 1 1 calc R U
H46B H 0.7070 -0.0112 1.2785 0.138 Uiso 1 1 calc R U
H46C H 0.6094 0.1157 1.2772 0.138 Uiso 1 1 calc R U
P1 P 0.84667(7) 0.09690(5) 0.40588(2) 0.04451(16) Uani 1 1 d . .
F1 F 0.9209(2) 0.00474(15) 0.36510(5) 0.0747(5) Uani 1 1 d . .
F2 F 0.69830(19) -0.00847(16) 0.40531(6) 0.0811(5) Uani 1 1 d . .
F3 F 0.7560(2) 0.17373(16) 0.37021(5) 0.0845(5) Uani 1 1 d . .
F4 F 0.77554(18) 0.18888(14) 0.44790(5) 0.0639(4) Uani 1 1 d . .
F5 F 0.99608(19) 0.20243(15) 0.40777(6) 0.0765(5) Uani 1 1 d . .
F6 F 0.9354(2) 0.02179(16) 0.44318(5) 0.0759(5) Uani 1 1 d . .
P2 P 0.35662(7) 0.59621(5) 0.40399(2) 0.04492(16) Uani 1 1 d . .
F7 F 0.4335(2) 0.49791(15) 0.36539(5) 0.0773(5) Uani 1 1 d . .
F8 F 0.20930(19) 0.48976(16) 0.40536(6) 0.0750(4) Uani 1 1 d . .
F9 F 0.2637(2) 0.66384(16) 0.36605(5) 0.0849(5) Uani 1 1 d . .
F10 F 0.28219(19) 0.69334(15) 0.44393(5) 0.0707(4) Uani 1 1 d . .
F11 F 0.5036(2) 0.70200(17) 0.40378(6) 0.0861(5) Uani 1 1 d . .
F12 F 0.4449(2) 0.52903(17) 0.44339(5) 0.0754(5) Uani 1 1 d . .

loop_
_atom_site_aniso_label
_atom_site_aniso_U_11
_atom_site_aniso_U_22
_atom_site_aniso_U_33
_atom_site_aniso_U_23
_atom_site_aniso_U_13
_atom_site_aniso_U_12
O1 0.1134(16) 0.0509(9) 0.0376(8) 0.0034(7) -0.0105(9) 0.0136(10)
N1 0.0446(9) 0.0419(9) 0.0353(9) 0.0063(7) 0.0020(7) 0.0105(7)
C1 0.0471(12) 0.0442(11) 0.0458(12) 0.0061(9) 0.0016(9) 0.0068(9)
C2 0.0494(12) 0.0512(13) 0.0450(12) -0.0016(10) -0.0036(9) 0.0109(10)
C3 0.0506(13) 0.0641(14) 0.0362(11) 0.0038(10) -0.0004(9) 0.0227(11)
C4 0.0547(13) 0.0579(13) 0.0413(12) 0.0148(10) 0.0039(9) 0.0157(11)
C5 0.0513(12) 0.0451(11) 0.0411(11) 0.0106(9) 0.0015(9) 0.0068(9)
C6 0.0527(12) 0.0455(11) 0.0328(10) 0.0062(9) 0.0038(9) 0.0073(9)
C7 0.0878(18) 0.0440(12) 0.0407(12) 0.0089(10) 0.0002(11) 0.0156(12)
C8 0.104(2) 0.0433(12) 0.0417(13) 0.0015(10) 0.0007(13) 0.0170(13)
C9 0.0758(16) 0.0483(12) 0.0359(11) 0.0045(9) -0.0020(10) 0.0090(11)
C10 0.0713(16) 0.0457(12) 0.0404(12) 0.0092(9) -0.0036(10) 0.0112(11)
C11 0.0625(14) 0.0412(11) 0.0376(11) 0.0040(9) 0.0014(9) 0.0098(10)
C12 0.0794(17) 0.0515(13) 0.0415(12) 0.0080(10) -0.0059(11) 0.0065(12)
C13 0.0762(17) 0.0550(14) 0.0389(12) 0.0068(10) -0.0054(11) 0.0023(12)
C14 0.0735(16) 0.0541(13) 0.0400(12) 0.0047(10) -0.0054(11) 0.0028(12)
C15 0.0713(16) 0.0555(14) 0.0423(12) 0.0053(10) -0.0067(11) -0.0004(12)
C16 0.0732(17) 0.0529(13) 0.0433(13) 0.0058(10) -0.0046(11) 0.0049(12)
C17 0.0729(16) 0.0534(13) 0.0429(12) 0.0068(10) -0.0060(11) 0.0035(12)
C18 0.0759(17) 0.0524(13) 0.0445(13) 0.0045(10) -0.0053(11) 0.0059(12)
C19 0.0725(16) 0.0529(13) 0.0443(13) 0.0045(10) -0.0054(11) 0.0046(12)
C20 0.0890(19) 0.0507(13) 0.0441(13) 0.0049(10) -0.0059(12) 0.0082(13)
C21 0.0855(19) 0.0593(15) 0.0448(13) 0.0051(11) -0.0033(12) 0.0051(13)
C22 0.156(3) 0.0701(19) 0.0523(16) 0.0146(14) -0.0130(18) 0.010(2)
C23 0.151(4) 0.105(3) 0.0578(19) 0.0277(18) -0.018(2) -0.007(2)
O2 0.1121(16) 0.0665(11) 0.0378(9) 0.0069(8) -0.0021(9) 0.0295(11)
N2 0.0446(10) 0.0433(9) 0.0371(9) 0.0036(7) 0.0004(7) 0.0101(8)
C24 0.0509(13) 0.0436(11) 0.0446(12) 0.0030(9) 0.0009(9) 0.0030(10)
C25 0.0535(13) 0.0518(13) 0.0431(12) -0.0029(10) -0.0018(10) 0.0104(10)
C26 0.0537(13) 0.0610(14) 0.0399(11) 0.0083(10) 0.0028(9) 0.0225(11)
C27 0.0554(14) 0.0545(13) 0.0475(13) 0.0153(10) 0.0055(10) 0.0120(11)
C28 0.0503(13) 0.0415(11) 0.0497(12) 0.0095(9) 0.0008(10) 0.0057(9)
C29 0.0532(13) 0.0441(11) 0.0379(11) 0.0044(9) -0.0011(9) 0.0069(9)
C30 0.0781(17) 0.0487(13) 0.0436(12) 0.0064(10) -0.0017(11) 0.0204(12)
C31 0.097(2) 0.0523(14) 0.0440(13) -0.0009(11) -0.0007(12) 0.0284(13)
C32 0.0764(17) 0.0564(14) 0.0371(12) 0.0046(10) -0.0017(11) 0.0159(12)
C33 0.098(2) 0.0505(13) 0.0455(13) 0.0091(11) -0.0037(13) 0.0207(13)
C34 0.0817(18) 0.0445(12) 0.0468(13) 0.0026(10) -0.0034(12) 0.0164(12)
C35 0.0872(19) 0.0593(15) 0.0444(13) 0.0092(11) -0.0030(12) 0.0144(13)
C36 0.0813(18) 0.0614(15) 0.0414(13) 0.0067(11) -0.0027(12) 0.0095(13)
C37 0.0759(17) 0.0575(14) 0.0422(13) 0.0057(11) -0.0039(11) 0.0048(12)
C38 0.0788(17) 0.0535(14) 0.0408(12) 0.0050(10) -0.0025(11) 0.0052(12)
C39 0.0745(17) 0.0529(13) 0.0418(12) 0.0045(10) -0.0031(11) 0.0021(12)
C40 0.0731(17) 0.0533(13) 0.0428(12) 0.0044(10) -0.0042(11) 0.0039(12)
C41 0.0706(16) 0.0558(14) 0.0433(13) 0.0049(10) -0.0046(11) 0.0034(12)
C42 0.0754(17) 0.0559(14) 0.0452(13) 0.0061(11) -0.0044(11) 0.0044(12)
C43 0.0776(18) 0.0616(15) 0.0449(13) 0.0075(11) -0.0058(12) 0.0024(13)
C44 0.0777(18) 0.0685(16) 0.0441(13) 0.0084(12) -0.0039(12) 0.0058(14)
C45 0.100(2) 0.0763(19) 0.0532(16) 0.0184(14) -0.0074(15) 0.0057(16)
C46 0.126(3) 0.098(2) 0.0525(17) 0.0205(16) -0.0182(17) 0.003(2)
P1 0.0517(3) 0.0390(3) 0.0431(3) 0.0052(2) 0.0042(2) 0.0047(2)
F1 0.1005(12) 0.0561(9) 0.0634(9) -0.0115(7) 0.0242(8) 0.0032(8)
F2 0.0674(10) 0.0668(10) 0.1050(13) 0.0068(9) 0.0046(9) -0.0146(8)
F3 0.1332(16) 0.0648(10) 0.0571(9) 0.0125(8) -0.0223(9) 0.0218(10)
F4 0.0718(9) 0.0639(9) 0.0571(8) 0.0004(7) 0.0165(7) 0.0184(7)
F5 0.0734(10) 0.0634(9) 0.0858(11) -0.0112(8) 0.0261(8) -0.0153(8)
F6 0.0938(12) 0.0698(10) 0.0680(10) 0.0133(8) -0.0092(8) 0.0298(9)
P2 0.0534(3) 0.0397(3) 0.0419(3) 0.0054(2) 0.0015(2) 0.0053(2)
F7 0.1122(13) 0.0611(9) 0.0581(9) -0.0039(7) 0.0240(9) 0.0145(9)
F8 0.0689(10) 0.0652(9) 0.0893(11) 0.0143(8) -0.0022(8) -0.0095(8)
F9 0.1266(15) 0.0700(10) 0.0623(10) 0.0233(8) -0.0207(9) 0.0190(10)
F10 0.0825(11) 0.0647(9) 0.0652(9) -0.0026(7) 0.0152(8) 0.0214(8)
F11 0.0802(11) 0.0707(10) 0.1007(13) -0.0034(9) 0.0245(10) -0.0211(9)
F12 0.0877(11) 0.0800(11) 0.0620(9) 0.0143(8) -0.0134(8) 0.0276(9)

loop_
_atom_type_symbol
_atom_type_description
_atom_type_scat_dispersion_real
_atom_type_scat_dispersion_imag
_atom_type_scat_source
C C 0.0181 0.0091 'International Tables Vol C Tables 4.2.6.8 and 6.1.1.4'
H H 0.0000 0.0000 'International Tables Vol C Tables 4.2.6.8 and 6.1.1.4'
N N 0.0311 0.0180 'International Tables Vol C Tables 4.2.6.8 and 6.1.1.4'
O O 0.0492 0.0322 'International Tables Vol C Tables 4.2.6.8 and 6.1.1.4'
F F 0.0727 0.0534 'International Tables Vol C Tables 4.2.6.8 and 6.1.1.4'
P P 0.2955 0.4335 'International Tables Vol C Tables 4.2.6.8 and 6.1.1.4'

loop_
_geom_angle_atom_site_label_1
_geom_angle_atom_site_label_2
_geom_angle_atom_site_label_3
_geom_angle
C9 O1 C12 116.65(18)
C1 N1 C5 120.39(18)
C1 N1 C6 120.25(18)
C5 N1 C6 119.26(18)
N1 C1 C2 120.7(2)
C1 C2 C3 119.4(2)
C4 C3 C2 119.3(2)
C3 C4 C5 119.8(2)
N1 C5 C4 120.4(2)
C7 C6 C11 120.9(2)
C7 C6 N1 120.03(19)
C11 C6 N1 118.99(18)
C6 C7 C8 119.2(2)
C7 C8 C9 120.4(2)
O1 C9 C10 125.0(2)
O1 C9 C8 115.2(2)
C10 C9 C8 119.8(2)
C9 C10 C11 119.9(2)
C6 C11 C10 119.9(2)
O1 C12 C13 109.03(19)
C12 C13 C14 111.1(2)
C15 C14 C13 114.0(2)
C14 C15 C16 113.6(2)
C17 C16 C15 114.2(2)
C18 C17 C16 114.2(2)
C17 C18 C19 114.2(2)
C20 C19 C18 114.0(2)
C19 C20 C21 114.0(2)
C22 C21 C20 114.3(2)
C23 C22 C21 114.1(3)
C32 O2 C35 117.02(19)
C28 N2 C24 120.37(19)
C28 N2 C29 120.33(18)
C24 N2 C29 119.30(19)
N2 C24 C25 120.4(2)
C24 C25 C26 119.9(2)
C25 C26 C27 119.2(2)
C28 C27 C26 119.7(2)
N2 C28 C27 120.5(2)
C34 C29 C30 121.1(2)
C34 C29 N2 119.01(19)
C30 C29 N2 119.9(2)
C29 C30 C31 119.1(2)
C30 C31 C32 120.6(2)
O2 C32 C33 125.1(2)
O2 C32 C31 115.4(2)
C33 C32 C31 119.5(2)
C32 C33 C34 120.1(2)
C29 C34 C33 119.6(2)
O2 C35 C36 108.9(2)
C35 C36 C37 110.7(2)
C36 C37 C38 114.1(2)
C39 C38 C37 113.3(2)
C38 C39 C40 114.3(2)
C41 C40 C39 114.0(2)
C42 C41 C40 113.8(2)
C41 C42 C43 114.1(2)
C42 C43 C44 114.0(2)
C45 C44 C43 114.4(2)
C44 C45 C46 113.6(3)
F2 P1 F3 90.44(10)
F2 P1 F5 178.62(10)
F3 P1 F5 90.65(10)
F2 P1 F1 90.24(9)
F3 P1 F1 92.04(9)
F5 P1 F1 90.57(8)
F2 P1 F6 89.36(10)
F3 P1 F6 178.23(9)
F5 P1 F6 89.53(10)
F1 P1 F6 89.73(9)
F2 P1 F4 90.28(9)
F3 P1 F4 89.38(9)
F5 P1 F4 88.88(8)
F1 P1 F4 178.48(9)
F6 P1 F4 88.86(8)
F11 P2 F9 91.01(11)
F11 P2 F8 178.78(10)
F9 P2 F8 89.97(10)
F11 P2 F7 90.51(9)
F9 P2 F7 92.29(10)
F8 P2 F7 90.17(9)
F11 P2 F12 90.09(10)
F9 P2 F12 177.94(10)
F8 P2 F12 88.91(9)
F7 P2 F12 89.45(9)
F11 P2 F10 89.37(9)
F9 P2 F10 89.36(9)
F8 P2 F10 89.92(9)
F7 P2 F10 178.35(9)
F12 P2 F10 88.91(9)

loop_
_geom_bond_atom_site_label_1
_geom_bond_atom_site_label_2
_geom_bond_distance
O1 C9 1.368(3)
O1 C12 1.428(3)
N1 C1 1.346(3)
N1 C5 1.349(3)
N1 C6 1.454(2)
C1 C2 1.373(3)
C2 C3 1.381(3)
C3 C4 1.372(3)
C4 C5 1.373(3)
C6 C7 1.377(3)
C6 C11 1.378(3)
C7 C8 1.384(3)
C8 C9 1.392(3)
C9 C10 1.377(3)
C10 C11 1.386(3)
C12 C13 1.507(3)
C13 C14 1.521(3)
C14 C15 1.517(3)
C15 C16 1.519(3)
C16 C17 1.516(3)
C17 C18 1.516(3)
C18 C19 1.519(3)
C19 C20 1.516(3)
C20 C21 1.519(3)
C21 C22 1.509(4)
C22 C23 1.508(4)
O2 C32 1.367(3)
O2 C35 1.428(3)
N2 C28 1.349(3)
N2 C24 1.350(3)
N2 C29 1.453(3)
C24 C25 1.371(3)
C25 C26 1.373(3)
C26 C27 1.375(3)
C27 C28 1.371(3)
C29 C34 1.373(3)
C29 C30 1.380(3)
C30 C31 1.381(3)
C31 C32 1.385(3)
C32 C33 1.382(3)
C33 C34 1.386(3)
C35 C36 1.508(3)
C36 C37 1.520(3)
C37 C38 1.521(3)
C38 C39 1.517(3)
C39 C40 1.517(3)
C40 C41 1.516(3)
C41 C42 1.516(3)
C42 C43 1.520(3)
C43 C44 1.522(3)
C44 C45 1.510(4)
C45 C46 1.511(4)
P1 F2 1.5818(16)
P1 F3 1.5833(15)
P1 F5 1.5860(15)
P1 F1 1.5886(14)
P1 F6 1.5982(15)
P1 F4 1.6006(14)
P2 F11 1.5784(16)
P2 F9 1.5855(15)
P2 F8 1.5886(16)
P2 F7 1.5915(15)
P2 F12 1.5955(15)
P2 F10 1.6003(14)

loop_
_geom_hbond_atom_site_label_D
_geom_hbond_atom_site_label_H
_geom_hbond_atom_site_label_A
_geom_hbond_distance_DH
_geom_hbond_distance_HA
_geom_hbond_distance_DA
_geom_hbond_angle_DHA
_geom_hbond_site_symmetry_A
C1 H1 F7 0.94 2.53 3.423(3) 157.8 .
C2 H2 F12 0.94 2.57 3.161(3) 121.2 .
C4 H4 F4 0.94 2.56 3.459(3) 160.2 2_656
C4 H4 F10 0.94 2.59 3.164(3) 119.9 1_545
C5 H5 F9 0.94 2.63 3.471(3) 149.7 1_545
C7 H7 F9 0.94 2.61 3.422(3) 145.4 1_545
C24 H24 F6 0.94 2.58 3.137(3) 118.1 2_656
C25 H25 F6 0.94 2.63 3.160(3) 116.5 2_656
C27 H27 F4 0.94 2.49 3.144(3) 126.3 2_666
C28 H28 F3 0.94 2.44 3.317(3) 155.3 2_666
C34 H34 F1 0.94 2.64 3.363(3) 134.2 2_656
